data_2213842
loop_
_publ_author_name
'Ghulam Qadeer'
'Nasim Hasan Rama'
'Muhammad Azaad Malik'
'Madeleine Helliwell'

_publ_section_title
;
 Methyl 2,6-dimethoxybenzoate
;
_journal_coeditor_code HK2257
_journal_issue 6
_journal_name_full 'Acta Crystallographica Section E'
_journal_page_first o3027
_journal_page_last o3027
_journal_paper_doi 10.1107/S1600536807025238
_journal_volume 63
_journal_year 2007
_chemical_formula_iupac 'C10 H12 O4'
_chemical_formula_moiety 'C10 H12 O4'
_chemical_formula_sum 'C10 H12 O4'
_chemical_formula_weight 196.20
_chemical_melting_point 450.0(10)
_chemical_name_systematic
;
methyl 2,6-dimethoxybenzoate
;
_space_group_IT_number 61
_symmetry_cell_setting orthorhombic
_symmetry_space_group_name_Hall '-P 2ac 2ab'
_symmetry_space_group_name_H-M 'P b c a'
_atom_sites_solution_hydrogens geom
_atom_sites_solution_primary direct
_atom_sites_solution_secondary difmap
_audit_creation_method SHELXL97
_cell_angle_alpha 90
_cell_angle_beta 90
_cell_angle_gamma 90
_cell_formula_units_Z 8
_cell_length_a 7.2306(9)
_cell_length_b 14.1058(17)
_cell_length_c 19.403(2)
_cell_measurement_reflns_used 1609
_cell_measurement_temperature 100(2)
_cell_measurement_theta_max 23.63
_cell_measurement_theta_min 2.89
_cell_volume 1979.0(4)
_computing_cell_refinement 'SAINT (Bruker, 1999)'
_computing_data_collection 'SMART (Bruker, 1998)'
_computing_data_reduction SAINT
_computing_molecular_graphics 'SHELXTL (Bruker, 1999)'
_computing_publication_material SHELXTL
_computing_structure_refinement 'SHELXL97 (Sheldrick, 1997)'
_computing_structure_solution 'SHELXS97 (Sheldrick, 1997)'
_diffrn_ambient_temperature 100(2)
_diffrn_measured_fraction_theta_full 0.997
_diffrn_measured_fraction_theta_max 0.997
_diffrn_measurement_device_type 'Bruker APEXII'
_diffrn_measurement_method '\f and \w'
_diffrn_radiation_monochromator graphite
_diffrn_radiation_source 'fine-focus sealed tube'
_diffrn_radiation_type MoK\a
_diffrn_radiation_wavelength 0.71073
_diffrn_reflns_av_R_equivalents 0.0641
_diffrn_reflns_av_sigmaI/netI 0.0590
_diffrn_reflns_limit_h_max 9
_diffrn_reflns_limit_h_min -8
_diffrn_reflns_limit_k_max 15
_diffrn_reflns_limit_k_min -17
_diffrn_reflns_limit_l_max 22
_diffrn_reflns_limit_l_min -24
_diffrn_reflns_number 10579
_diffrn_reflns_theta_full 26.44
_diffrn_reflns_theta_max 26.44
_diffrn_reflns_theta_min 2.10
_diffrn_standards_decay_% 0
_diffrn_standards_number 0
_exptl_absorpt_coefficient_mu 0.102
_exptl_absorpt_correction_T_max 0.9700
_exptl_absorpt_correction_T_min 0.9603
_exptl_absorpt_correction_type multi-scan
_exptl_absorpt_process_details '(SADABS; Sheldrick, 1996)'
_exptl_crystal_colour colourless
_exptl_crystal_density_diffrn 1.317
_exptl_crystal_density_method 'not measured'
_exptl_crystal_description block
_exptl_crystal_F_000 832
_exptl_crystal_size_max 0.40
_exptl_crystal_size_mid 0.30
_exptl_crystal_size_min 0.30
_refine_diff_density_max 0.165
_refine_diff_density_min -0.168
_refine_ls_extinction_method none
_refine_ls_goodness_of_fit_ref 0.847
_refine_ls_hydrogen_treatment constr
_refine_ls_matrix_type full
_refine_ls_number_parameters 130
_refine_ls_number_reflns 2033
_refine_ls_number_restraints 0
_refine_ls_restrained_S_all 0.847
_refine_ls_R_factor_all 0.0655
_refine_ls_R_factor_gt 0.0368
_refine_ls_shift/su_max 0.000
_refine_ls_shift/su_mean 0.000
_refine_ls_structure_factor_coef Fsqd
_refine_ls_weighting_details 'calc w = 1/[\s^2^(Fo^2^)+(0.0303P)^2^] where P=(Fo^2^+2Fc^2^)/3'
_refine_ls_weighting_scheme calc
_refine_ls_wR_factor_gt 0.0695
_refine_ls_wR_factor_ref 0.0756
_reflns_number_gt 1271
_reflns_number_total 2033
_reflns_threshold_expression I>2\s(I)
_cod_data_source_file hk2257.cif
_cod_data_source_block I
_cod_original_cell_volume 1978.9(4)
_cod_database_code 2213842
_cod_database_fobs_code 2213842

loop_
_symmetry_equiv_pos_as_xyz
'x, y, z'
'-x+1/2, -y, z+1/2'
'-x, y+1/2, -z+1/2'
'x+1/2, -y+1/2, -z'
'-x, -y, -z'
'x-1/2, y, -z-1/2'
'x, -y-1/2, z-1/2'
'-x-1/2, y-1/2, z'

loop_
_atom_site_type_symbol
_atom_site_label
_atom_site_fract_x
_atom_site_fract_y
_atom_site_fract_z
_atom_site_U_iso_or_equiv
_atom_site_adp_type
_atom_site_calc_flag
_atom_site_refinement_flags
_atom_site_occupancy
O O1 0.32641(14) 0.23587(7) 0.03432(5) 0.0274(3) Uani d . 1
O O2 0.52183(14) 0.26194(7) 0.12196(5) 0.0305(3) Uani d . 1
O O3 0.57947(15) 0.04433(7) 0.08234(5) 0.0343(3) Uani d . 1
O O4 0.07719(14) 0.21697(7) 0.16359(5) 0.0272(3) Uani d . 1
C C1 0.3235(2) 0.12555(11) 0.12428(7) 0.0230(4) Uani d . 1
C C2 0.4173(2) 0.03933(11) 0.11826(7) 0.0276(4) Uani d . 1
C C3 0.3440(2) -0.04231(11) 0.14695(8) 0.0323(4) Uani d . 1
H H3 0.4061 -0.1013 0.1422 0.039 Uiso calc R 1
C C4 0.1787(2) -0.03647(12) 0.18270(8) 0.0344(4) Uani d . 1
H H4 0.1288 -0.0924 0.2026 0.041 Uiso calc R 1
C C5 0.0838(2) 0.04769(11) 0.19046(7) 0.0303(4) Uani d . 1
H H5 -0.0287 0.0500 0.2157 0.036 Uiso calc R 1
C C6 0.1568(2) 0.12911(11) 0.16044(7) 0.0245(4) Uani d . 1
C C7 0.4041(2) 0.21447(10) 0.09467(7) 0.0226(4) Uani d . 1
C C8 0.3873(2) 0.32382(11) 0.00241(8) 0.0297(4) Uani d . 1
H H8A 0.3664 0.3767 0.0343 0.045 Uiso calc R 1
H H8B 0.3171 0.3346 -0.0401 0.045 Uiso calc R 1
H H8C 0.5194 0.3195 -0.0085 0.045 Uiso calc R 1
C C9 0.6844(2) -0.04143(12) 0.07533(9) 0.0462(5) Uani d . 1
H H9A 0.7218 -0.0639 0.1210 0.069 Uiso calc R 1
H H9B 0.7948 -0.0291 0.0474 0.069 Uiso calc R 1
H H9C 0.6084 -0.0899 0.0528 0.069 Uiso calc R 1
C C10 -0.0943(2) 0.22482(12) 0.20085(8) 0.0341(4) Uani d . 1
H H10A -0.1840 0.1796 0.1821 0.051 Uiso calc R 1
H H10B -0.1429 0.2894 0.1962 0.051 Uiso calc R 1
H H10C -0.0728 0.2109 0.2497 0.051 Uiso calc R 1

loop_
_atom_site_aniso_label
_atom_site_aniso_U_11
_atom_site_aniso_U_22
_atom_site_aniso_U_33
_atom_site_aniso_U_12
_atom_site_aniso_U_13
_atom_site_aniso_U_23
O1 0.0275(6) 0.0282(7) 0.0267(5) -0.0047(5) -0.0031(5) 0.0051(5)
O2 0.0282(6) 0.0268(7) 0.0364(6) -0.0056(5) -0.0072(5) 0.0012(5)
O3 0.0338(7) 0.0246(7) 0.0446(7) 0.0085(5) 0.0067(6) 0.0003(5)
O4 0.0242(6) 0.0274(7) 0.0301(6) 0.0005(5) 0.0052(5) 0.0022(5)
C1 0.0247(9) 0.0221(9) 0.0221(8) -0.0016(7) -0.0039(7) -0.0006(6)
C2 0.0288(10) 0.0266(10) 0.0273(8) -0.0016(8) -0.0045(8) -0.0004(7)
C3 0.0395(11) 0.0221(10) 0.0352(9) 0.0000(8) -0.0078(8) -0.0005(7)
C4 0.0421(11) 0.0263(10) 0.0350(9) -0.0121(8) -0.0094(8) 0.0057(8)
C5 0.0300(10) 0.0320(10) 0.0289(8) -0.0085(8) -0.0013(7) 0.0037(7)
C6 0.0257(9) 0.0242(9) 0.0237(8) -0.0030(7) -0.0047(7) -0.0006(7)
C7 0.0198(8) 0.0221(9) 0.0260(8) 0.0044(7) 0.0012(7) -0.0039(7)
C8 0.0292(10) 0.0279(10) 0.0320(9) 0.0000(8) 0.0035(7) 0.0091(7)
C9 0.0456(12) 0.0309(11) 0.0622(12) 0.0143(9) 0.0069(10) -0.0013(9)
C10 0.0269(9) 0.0396(11) 0.0358(9) 0.0027(8) 0.0091(7) 0.0041(8)

loop_
_atom_type_symbol
_atom_type_description
_atom_type_scat_dispersion_real
_atom_type_scat_dispersion_imag
_atom_type_scat_source
C C 0.0033 0.0016 'International Tables Vol C Tables 4.2.6.8 and 6.1.1.4'
H H 0.0000 0.0000 'International Tables Vol C Tables 4.2.6.8 and 6.1.1.4'
O O 0.0106 0.0060 'International Tables Vol C Tables 4.2.6.8 and 6.1.1.4'

loop_
_geom_angle_atom_site_label_1
_geom_angle_atom_site_label_2
_geom_angle_atom_site_label_3
_geom_angle
C7 O1 C8 116.06(12)
C2 O3 C9 117.32(12)
C6 O4 C10 117.04(12)
C6 C1 C2 119.51(14)
C6 C1 C7 119.94(13)
C2 C1 C7 120.50(14)
O3 C2 C3 125.22(15)
O3 C2 C1 114.49(14)
C3 C2 C1 120.29(15)
C4 C3 C2 118.84(16)
C4 C3 H3 120.6
C2 C3 H3 120.6
C5 C4 C3 122.38(16)
C5 C4 H4 118.8
C3 C4 H4 118.8
C4 C5 C6 118.39(16)
C4 C5 H5 120.8
C6 C5 H5 120.8
O4 C6 C5 124.68(14)
O4 C6 C1 114.74(13)
C5 C6 C1 120.57(15)
O2 C7 O1 123.88(14)
O2 C7 C1 124.86(13)
O1 C7 C1 111.25(13)
O1 C8 H8A 109.5
O1 C8 H8B 109.5
H8A C8 H8B 109.5
O1 C8 H8C 109.5
H8A C8 H8C 109.5
H8B C8 H8C 109.5
O3 C9 H9A 109.5
O3 C9 H9B 109.5
H9A C9 H9B 109.5
O3 C9 H9C 109.5
H9A C9 H9C 109.5
H9B C9 H9C 109.5
O4 C10 H10A 109.5
O4 C10 H10B 109.5
H10A C10 H10B 109.5
O4 C10 H10C 109.5
H10A C10 H10C 109.5
H10B C10 H10C 109.5

loop_
_geom_bond_atom_site_label_1
_geom_bond_atom_site_label_2
_geom_bond_distance
O1 C7 1.3335(16)
O1 C8 1.4548(17)
O2 C7 1.2055(17)
O3 C2 1.3658(18)
O3 C9 1.4345(17)
O4 C6 1.3680(17)
O4 C10 1.4397(17)
C1 C6 1.3951(19)
C1 C2 1.398(2)
C1 C7 1.498(2)
C2 C3 1.384(2)
C3 C4 1.385(2)
C3 H3 0.9500
C4 C5 1.379(2)
C4 H4 0.9500
C5 C6 1.392(2)
C5 H5 0.9500
C8 H8A 0.9800
C8 H8B 0.9800
C8 H8C 0.9800
C9 H9A 0.9800
C9 H9B 0.9800
C9 H9C 0.9800
C10 H10A 0.9800
C10 H10B 0.9800
C10 H10C 0.9800

loop_
_geom_torsion_atom_site_label_1
_geom_torsion_atom_site_label_2
_geom_torsion_atom_site_label_3
_geom_torsion_atom_site_label_4
_geom_torsion
C9 O3 C2 C3 -1.7(2)
C9 O3 C2 C1 178.89(13)
C6 C1 C2 O3 -179.47(12)
C7 C1 C2 O3 -1.9(2)
C6 C1 C2 C3 1.1(2)
C7 C1 C2 C3 178.67(13)
O3 C2 C3 C4 179.34(13)
C1 C2 C3 C4 -1.3(2)
C2 C3 C4 C5 0.4(2)
C3 C4 C5 C6 0.7(2)
C10 O4 C6 C5 0.1(2)
C10 O4 C6 C1 -179.47(12)
C4 C5 C6 O4 179.56(13)
C4 C5 C6 C1 -0.9(2)
C2 C1 C6 O4 179.59(13)
C7 C1 C6 O4 2.00(19)
C2 C1 C6 C5 0.0(2)
C7 C1 C6 C5 -177.57(13)
C8 O1 C7 O2 -2.0(2)
C8 O1 C7 C1 176.88(12)
C6 C1 C7 O2 96.75(18)
C2 C1 C7 O2 -80.82(19)
C6 C1 C7 O1 -82.08(16)
C2 C1 C7 O1 100.35(16)

loop_
_cod_related_entry_id
_cod_related_entry_database
_cod_related_entry_code
1 ChemSpider 121087
